data_4304201
loop_
_publ_author_name
'Alexander M. Kirillov'
'Yauhen Y. Karabach'
'Matti Haukka'
'M. F\'atima C. Guedes da Silva'
'Joaquin Sanchiz'
'Maximilian N. Kopylovich'
'Armando J. L. Pombeiro'

_publ_section_title
;
Self-Assembled Copper(II) Coordination Polymers Derived from
Aminopolyalcohols and Benzenepolycarboxylates: Structural and Magnetic
Properties
;
_journal_name_full 'Inorganic Chemistry'
_journal_page_first 162
_journal_page_last 175
_journal_paper_doi 10.1021/ic701669x
_journal_volume 47
_journal_year 2008
_chemical_formula_moiety 'C18 H30 CU2 N2 O9, 2(H2 O)'
_chemical_formula_sum 'C18 H34 Cu2 N2 O11'
_chemical_formula_weight 581.55
_chemical_name_systematic
;
 ?
;
_space_group_IT_number 13
_symmetry_cell_setting monoclinic
_symmetry_space_group_name_Hall '-P 2yc'
_symmetry_space_group_name_H-M 'P 1 2/c 1'
_atom_sites_solution_hydrogens geom
_atom_sites_solution_primary direct
_atom_sites_solution_secondary difmap
_audit_creation_method SHELXL-97
_cell_angle_alpha 90.00
_cell_angle_beta 100.653(7)
_cell_angle_gamma 90.00
_cell_formula_units_Z 2
_cell_length_a 10.750(2)
_cell_length_b 6.9767(10)
_cell_length_c 16.377(2)
_cell_measurement_reflns_used 24
_cell_measurement_temperature 291(2)
_cell_measurement_theta_max 10.25
_cell_measurement_theta_min 3.54
_cell_volume 1207.1(3)
_computing_cell_refinement 'CAD4 Express (Enraf Nonius, 1994)'
_computing_data_collection 'CAD4 Express (Enraf Nonius, 1994)'
_computing_data_reduction 'XCAD4 (Harms & Wocadlo, 1995)'
_computing_molecular_graphics 'Ortep-3 for Windows (Farrugia, 1997)'
_computing_structure_refinement 'SHELXL-97 (Sheldrick, 1997)'
_computing_structure_solution 'SHELXS-86 (Sheldrick, 1986)'
_diffrn_ambient_temperature 291(2)
_diffrn_measured_fraction_theta_full 0.999
_diffrn_measured_fraction_theta_max 0.999
_diffrn_measurement_device_type 'Enraf Nonius TurboCAD4'
_diffrn_measurement_method 'non-profiled omega/2theta scans'
_diffrn_radiation_monochromator graphite
_diffrn_radiation_source 'fine-focus sealed tube'
_diffrn_radiation_type MoK\a
_diffrn_radiation_wavelength 0.71073
_diffrn_reflns_av_R_equivalents 0.0271
_diffrn_reflns_av_sigmaI/netI 0.1091
_diffrn_reflns_limit_h_max 12
_diffrn_reflns_limit_h_min 0
_diffrn_reflns_limit_k_max 0
_diffrn_reflns_limit_k_min -8
_diffrn_reflns_limit_l_max 19
_diffrn_reflns_limit_l_min -19
_diffrn_reflns_number 2257
_diffrn_reflns_theta_full 25.02
_diffrn_reflns_theta_max 25.02
_diffrn_reflns_theta_min 2.88
_diffrn_standards_interval_time 60
_diffrn_standards_number 2
_exptl_absorpt_coefficient_mu 1.820
_exptl_absorpt_correction_T_max 0.8681
_exptl_absorpt_correction_T_min 0.5297
_exptl_absorpt_correction_type psi-scan
_exptl_absorpt_process_details
;
North A.C.T., Phillips D.C. & Mathews F.S. (1968) Acta. Cryst. A24, 351
Number of psi-scan sets used was   5
Theta correction was applied.
Averaged transmission function was used.
No Fourier smoothing was applied.
;
_exptl_crystal_colour blue
_exptl_crystal_density_diffrn 1.600
_exptl_crystal_density_meas ?
_exptl_crystal_density_method .
_exptl_crystal_description plate
_exptl_crystal_F_000 604
_exptl_crystal_size_max 0.40
_exptl_crystal_size_mid 0.12
_exptl_crystal_size_min 0.08
_refine_diff_density_max 0.369
_refine_diff_density_min -0.480
_refine_diff_density_rms 0.090
_refine_ls_extinction_method none
_refine_ls_goodness_of_fit_ref 1.019
_refine_ls_hydrogen_treatment mixed
_refine_ls_matrix_type full
_refine_ls_number_parameters 186
_refine_ls_number_reflns 2136
_refine_ls_number_restraints 16
_refine_ls_restrained_S_all 1.015
_refine_ls_R_factor_all 0.1362
_refine_ls_R_factor_gt 0.0627
_refine_ls_shift/su_max 0.000
_refine_ls_shift/su_mean 0.000
_refine_ls_structure_factor_coef Fsqd
_refine_ls_weighting_details 'calc w=1/[\s^2^(Fo^2^)+(0.0399P)^2^+0.3836P] where P=(Fo^2^+2Fc^2^)/3'
_refine_ls_weighting_scheme calc
_refine_ls_wR_factor_gt 0.0989
_refine_ls_wR_factor_ref 0.1191
_reflns_number_gt 1191
_reflns_number_total 2136
_reflns_threshold_expression >2sigma(I)
_cod_data_source_file ic701669x-file005.cif
_cod_data_source_block jk017-2
_cod_depositor_comments
;
The following automatic conversions were performed:
'_symmetry_cell_setting' value 'Monoclinic' changed to 'monoclinic'
according to '/home/saulius/struct/CIF-dictionaries/cif_core.dic'
dictionary named 'cif_core.dic' version 2.4.1 from 2010-06-29.

Automatic conversion script
Id: cif_fix_enum 1527 2010-12-29 10:47:43Z saulius 
;
_cod_original_sg_symbol_Hall -P2yc
_cod_original_sg_symbol_H-M 'P 2/c'
_cod_database_code 4304201

loop_
_symmetry_equiv_pos_as_xyz
'x, y, z'
'-x, y, -z+1/2'
'-x, -y, -z'
'x, -y, z-1/2'

loop_
_atom_site_label
_atom_site_type_symbol
_atom_site_fract_x
_atom_site_fract_y
_atom_site_fract_z
_atom_site_U_iso_or_equiv
_atom_site_adp_type
_atom_site_occupancy
_atom_site_symmetry_multiplicity
_atom_site_calc_flag
_atom_site_refinement_flags
_atom_site_disorder_assembly
_atom_site_disorder_group
C1 C 0.8457(6) 0.2540(11) 0.8784(4) 0.0478(18) Uani 1 1 d . A .
C2 C 0.9242(6) 0.3840(10) 0.9417(4) 0.0408(17) Uani 1 1 d . . .
C3 C 0.9287(6) 0.5796(10) 0.9289(4) 0.0408(17) Uani 1 1 d . . .
H3 H 0.8811 0.6340 0.8813 0.049 Uiso 1 1 calc R . .
C4 C 0.9960(6) 0.3055(10) 1.0133(4) 0.0426(17) Uani 1 1 d . . .
H4 H 0.9934 0.1741 1.0223 0.051 Uiso 1 1 calc R . .
C11 C 0.5786(17) 0.348(4) 0.5817(10) 0.071(8) Uani 0.49(2) 1 d P A 1
H11A H 0.5622 0.4820 0.5906 0.085 Uiso 0.49(2) 1 calc PR A 1
H11B H 0.5927 0.3331 0.5252 0.085 Uiso 0.49(2) 1 calc PR A 1
C21 C 0.748(3) 0.120(4) 0.6099(13) 0.077(8) Uani 0.49(2) 1 d P A 1
H21A H 0.8026 0.1624 0.5728 0.092 Uiso 0.49(2) 1 calc PR A 1
H21B H 0.6776 0.0515 0.5766 0.092 Uiso 0.49(2) 1 calc PR A 1
C31 C 0.786(2) 0.444(3) 0.6485(16) 0.074(8) Uani 0.49(2) 1 d PU A 1
H31A H 0.8593 0.4176 0.6905 0.112 Uiso 0.49(2) 1 calc PR A 1
H31B H 0.7456 0.5584 0.6628 0.112 Uiso 0.49(2) 1 calc PR A 1
H31C H 0.8121 0.4614 0.5959 0.112 Uiso 0.49(2) 1 calc PR A 1
C11A C 0.6055(16) 0.207(3) 0.5750(9) 0.049(5) Uani 0.51(2) 1 d PU A 2
H11C H 0.6209 0.0711 0.5689 0.059 Uiso 0.51(2) 1 calc PR A 2
H11D H 0.6137 0.2704 0.5236 0.059 Uiso 0.51(2) 1 calc PR A 2
C21A C 0.822(2) 0.174(3) 0.6499(14) 0.058(6) Uani 0.51(2) 1 d P A 2
H21C H 0.8506 0.1845 0.5971 0.069 Uiso 0.51(2) 1 calc PR A 2
H21D H 0.8853 0.2375 0.6913 0.069 Uiso 0.51(2) 1 calc PR A 2
C31A C 0.718(2) 0.492(3) 0.6346(10) 0.068(7) Uani 0.51(2) 1 d P A 2
H31D H 0.7516 0.5159 0.5853 0.101 Uiso 0.51(2) 1 calc PR A 2
H31E H 0.7762 0.5374 0.6822 0.101 Uiso 0.51(2) 1 calc PR A 2
H31F H 0.6385 0.5572 0.6309 0.101 Uiso 0.51(2) 1 calc PR A 2
C12 C 0.4712(7) 0.2368(12) 0.5922(4) 0.058(2) Uani 1 1 d . . .
H12A H 0.3970 0.3182 0.5800 0.069 Uiso 1 1 calc . B 1
H12B H 0.4604 0.1347 0.5513 0.069 Uiso 1 1 calc . C 1
C22 C 0.8202(10) -0.0190(15) 0.6707(6) 0.087(3) Uani 1 1 d . . .
H22A H 0.8361 -0.1344 0.6412 0.104 Uiso 1 1 calc . D 1
H22B H 0.9015 0.0370 0.6943 0.104 Uiso 1 1 calc . E 1
N1 N 0.6984(6) 0.2841(9) 0.6430(3) 0.0521(16) Uani 1 1 d . . .
O1 O 0.7670(4) 0.3421(7) 0.8237(3) 0.0532(13) Uani 1 1 d . . .
O2 O 0.8621(5) 0.0796(8) 0.8830(3) 0.0698(17) Uani 1 1 d . . .
O10 O 0.5000 0.5361(12) 0.7500 0.101(3) Uani 1 2 d SD . .
O12 O 0.4746(4) 0.1534(6) 0.6715(2) 0.0390(11) Uani 1 1 d . . .
O20 O 0.3962(5) -0.2135(8) 0.6255(3) 0.0909(19) Uani 1 1 d D . .
O22 O 0.7567(5) -0.0693(8) 0.7358(3) 0.0652(15) Uani 1 1 d D A .
Cu1 Cu 0.62898(8) 0.22762(11) 0.74701(5) 0.0395(3) Uani 1 1 d . . .
H20A H 0.4229 -0.1049 0.6476 0.047 Uiso 1 1 d D . .
H20B H 0.3234 -0.2473 0.6343 0.047 Uiso 1 1 d D . .
H10 H 0.443(5) 0.616(8) 0.728(4) 0.047 Uiso 1 1 d D . .
H22 H 0.808(5) -0.057(9) 0.784(2) 0.047 Uiso 1 1 d D . .

loop_
_atom_site_aniso_label
_atom_site_aniso_U_11
_atom_site_aniso_U_22
_atom_site_aniso_U_33
_atom_site_aniso_U_23
_atom_site_aniso_U_13
_atom_site_aniso_U_12
C1 0.045(4) 0.058(6) 0.039(4) -0.006(4) 0.005(3) 0.005(5)
C2 0.033(4) 0.049(5) 0.038(4) -0.003(4) 0.001(3) 0.005(4)
C3 0.043(4) 0.047(4) 0.031(4) -0.006(3) 0.003(3) 0.005(4)
C4 0.043(4) 0.047(4) 0.038(4) 0.005(3) 0.008(3) 0.007(4)
C11 0.074(15) 0.11(2) 0.033(9) 0.032(10) 0.015(9) 0.004(13)
C21 0.074(18) 0.13(2) 0.036(12) 0.017(13) 0.030(12) 0.000(16)
C31 0.075(8) 0.075(8) 0.075(8) 0.001(2) 0.015(3) -0.001(2)
C11A 0.050(5) 0.050(5) 0.048(5) 0.000(2) 0.010(2) 0.000(2)
C21A 0.042(12) 0.082(15) 0.057(12) -0.005(10) 0.031(10) -0.017(10)
C31A 0.096(19) 0.072(14) 0.036(10) 0.006(9) 0.017(12) -0.013(13)
C12 0.065(5) 0.082(6) 0.026(3) 0.003(4) 0.007(3) -0.006(5)
C22 0.092(8) 0.104(9) 0.072(7) -0.021(6) 0.034(6) -0.001(7)
N1 0.059(4) 0.057(4) 0.042(3) -0.010(4) 0.015(3) -0.019(4)
O1 0.049(3) 0.057(3) 0.046(3) -0.005(2) -0.009(3) -0.005(3)
O2 0.087(4) 0.050(3) 0.058(3) -0.013(3) -0.022(3) 0.010(3)
O10 0.175(12) 0.056(7) 0.073(7) 0.000 0.024(7) 0.000
O12 0.043(3) 0.051(3) 0.021(2) -0.004(2) 0.002(2) -0.004(2)
O20 0.117(5) 0.073(4) 0.087(4) -0.024(3) 0.031(4) -0.021(4)
O22 0.068(4) 0.061(4) 0.065(4) -0.008(3) 0.008(3) -0.003(3)
Cu1 0.0431(5) 0.0454(5) 0.0292(4) -0.0030(5) 0.0044(3) -0.0037(5)

loop_
_atom_type_symbol
_atom_type_description
_atom_type_scat_dispersion_real
_atom_type_scat_dispersion_imag
_atom_type_scat_source
C C 0.0033 0.0016 'International Tables Vol C Tables 4.2.6.8 and 6.1.1.4'
H H 0.0000 0.0000 'International Tables Vol C Tables 4.2.6.8 and 6.1.1.4'
N N 0.0061 0.0033 'International Tables Vol C Tables 4.2.6.8 and 6.1.1.4'
O O 0.0106 0.0060 'International Tables Vol C Tables 4.2.6.8 and 6.1.1.4'
Cu Cu 0.3201 1.2651 'International Tables Vol C Tables 4.2.6.8 and 6.1.1.4'

loop_
_geom_angle_atom_site_label_1
_geom_angle_atom_site_label_2
_geom_angle_atom_site_label_3
_geom_angle
_geom_angle_site_symmetry_1
_geom_angle_site_symmetry_3
_geom_angle_publ_flag
O2 C1 O1 126.2(7) . . ?
O2 C1 C2 119.7(6) . . ?
O1 C1 C2 114.1(7) . . ?
C3 C2 C4 119.1(6) . . ?
C3 C2 C1 121.3(6) . . ?
C4 C2 C1 119.6(7) . . ?
C4 C3 C2 120.1(6) 3_767 . ?
C4 C3 H3 120.0 3_767 . ?
C2 C3 H3 120.0 . . ?
C3 C4 C2 120.8(6) 3_767 . ?
C3 C4 H4 119.6 3_767 . ?
C2 C4 H4 119.6 . . ?
C12 C11 N1 111.2(13) . . ?
C12 C11 H11A 109.4 . . ?
N1 C11 H11A 109.4 . . ?
C12 C11 H11B 109.4 . . ?
N1 C11 H11B 109.4 . . ?
H11A C11 H11B 108.0 . . ?
N1 C21 C22 117.1(15) . . ?
N1 C21 H21A 108.0 . . ?
C22 C21 H21A 108.0 . . ?
N1 C21 H21B 108.0 . . ?
C22 C21 H21B 108.0 . . ?
H21A C21 H21B 107.3 . . ?
N1 C31 H31A 109.5 . . ?
N1 C31 H31B 109.5 . . ?
N1 C31 H31C 109.5 . . ?
N1 C11A C12 110.2(11) . . ?
N1 C11A H11C 109.6 . . ?
C12 C11A H11C 109.6 . . ?
N1 C11A H11D 109.6 . . ?
C12 C11A H11D 109.6 . . ?
H11C C11A H11D 108.1 . . ?
C22 C21A N1 116.8(13) . . ?
C22 C21A H21C 108.1 . . ?
N1 C21A H21C 108.1 . . ?
C22 C21A H21D 108.1 . . ?
N1 C21A H21D 108.1 . . ?
H21C C21A H21D 107.3 . . ?
N1 C31A H31D 109.5 . . ?
N1 C31A H31E 109.5 . . ?
H31D C31A H31E 109.5 . . ?
N1 C31A H31F 109.5 . . ?
H31D C31A H31F 109.5 . . ?
H31E C31A H31F 109.5 . . ?
O12 C12 C11 116.7(8) . . ?
O12 C12 C11A 104.2(8) . . ?
C11 C12 C11A 40.7(9) . . ?
O12 C12 H12A 108.1 . . ?
C11 C12 H12A 108.1 . . ?
C11A C12 H12A 143.8 . . ?
O12 C12 H12B 108.1 . . ?
C11 C12 H12B 108.1 . . ?
C11A C12 H12B 76.7 . . ?
H12A C12 H12B 107.3 . . ?
C21A C22 O22 117.2(10) . . ?
C21A C22 C21 40.8(10) . . ?
O22 C22 C21 113.3(10) . . ?
C21A C22 H22A 132.1 . . ?
O22 C22 H22A 108.9 . . ?
C21 C22 H22A 108.9 . . ?
C21A C22 H22B 69.7 . . ?
O22 C22 H22B 108.9 . . ?
C21 C22 H22B 108.9 . . ?
H22A C22 H22B 107.7 . . ?
C21 N1 C31 111.2(14) . . ?
C21 N1 C11A 70.0(11) . . ?
C31 N1 C11A 132.7(13) . . ?
C21 N1 C31A 133.8(13) . . ?
C31 N1 C31A 31.8(10) . . ?
C11A N1 C31A 112.4(11) . . ?
C21 N1 C21A 40.2(10) . . ?
C31 N1 C21A 80.3(11) . . ?
C11A N1 C21A 109.8(10) . . ?
C31A N1 C21A 111.3(12) . . ?
C21 N1 C11 108.0(12) . . ?
C31 N1 C11 105.9(12) . . ?
C11A N1 C11 40.2(8) . . ?
C31A N1 C11 76.9(11) . . ?
C21A N1 C11 143.7(11) . . ?
C21 N1 Cu1 112.9(9) . . ?
C31 N1 Cu1 115.7(10) . . ?
C11A N1 Cu1 105.3(7) . . ?
C31A N1 Cu1 110.6(8) . . ?
C21A N1 Cu1 107.1(8) . . ?
C11 N1 Cu1 102.1(7) . . ?
C1 O1 Cu1 126.2(5) . . ?
C12 O12 Cu1 110.3(4) . . ?
C12 O12 Cu1 126.4(4) . 2_656 ?
Cu1 O12 Cu1 91.28(16) . 2_656 ?
H20A O20 H20B 114.6(6) . . ?
C22 O22 H22 110(4) . . ?
O1 Cu1 O12 170.1(2) . . ?
O1 Cu1 O12 97.57(18) . 2_656 ?
O12 Cu1 O12 80.63(18) . 2_656 ?
O1 Cu1 N1 96.2(2) . . ?
O12 Cu1 N1 85.5(2) . . ?
O12 Cu1 N1 166.1(2) 2_656 . ?
O1 Cu1 Cu1 128.76(15) . 2_656 ?
O12 Cu1 Cu1 44.53(12) . 2_656 ?
O12 Cu1 Cu1 44.19(12) 2_656 2_656 ?
N1 Cu1 Cu1 123.61(18) . 2_656 ?

loop_
_geom_bond_atom_site_label_1
_geom_bond_atom_site_label_2
_geom_bond_distance
_geom_bond_site_symmetry_2
_geom_bond_publ_flag
C1 O2 1.229(8) . ?
C1 O1 1.272(7) . ?
C1 C2 1.512(9) . ?
C2 C3 1.383(9) . ?
C2 C4 1.391(8) . ?
C3 C4 1.382(8) 3_767 ?
C3 H3 0.9300 . ?
C4 C3 1.382(8) 3_767 ?
C4 H4 0.9300 . ?
C11 C12 1.426(18) . ?
C11 N1 1.545(18) . ?
C11 H11A 0.9700 . ?
C11 H11B 0.9700 . ?
C21 N1 1.41(2) . ?
C21 C22 1.50(2) . ?
C21 H21A 0.9700 . ?
C21 H21B 0.9700 . ?
C31 N1 1.45(2) . ?
C31 H31A 0.9600 . ?
C31 H31B 0.9600 . ?
C31 H31C 0.9600 . ?
C11A N1 1.454(17) . ?
C11A C12 1.535(18) . ?
C11A H11C 0.9700 . ?
C11A H11D 0.9700 . ?
C21A C22 1.393(19) . ?
C21A N1 1.52(2) . ?
C21A H21C 0.9700 . ?
C21A H21D 0.9700 . ?
C31A N1 1.474(19) . ?
C31A H31D 0.9600 . ?
C31A H31E 0.9600 . ?
C31A H31F 0.9600 . ?
C12 O12 1.417(7) . ?
C12 H12A 0.9700 . ?
C12 H12B 0.9700 . ?
C22 O22 1.414(10) . ?
C22 H22A 0.9700 . ?
C22 H22B 0.9700 . ?
N1 Cu1 2.021(6) . ?
O1 Cu1 1.930(4) . ?
O10 H10 0.86(2) . ?
O12 Cu1 1.947(4) . ?
O12 Cu1 1.959(4) 2_656 ?
O20 H20A 0.865(5) . ?
O20 H20B 0.854(6) . ?
O22 H22 0.88(2) . ?
Cu1 O12 1.959(4) 2_656 ?
Cu1 Cu1 2.7930(17) 2_656 ?
